data_4032608
loop_
_publ_author_name
'Gonz\'alez, Juan F'
'Rocchi, Damiano'
'Tejero, Tom\'as'
'Merino, Pedro'
'Men\'endez, J Carlos'

_publ_section_title
;
 One-Pot Synthesis of Functionalized Carbazoles via a CAN-Catalyzed
 Multicomponent Process Comprising a C-H Activation Step.
;
_journal_issue 14
_journal_name_full 'The Journal of organic chemistry'
_journal_page_first 7492
_journal_page_last 7502
_journal_paper_doi 10.1021/acs.joc.7b01199
_journal_volume 82
_journal_year 2017
_chemical_absolute_configuration rm
_chemical_formula_moiety 'C25 H23 Br2 N3 O4'
_chemical_formula_sum 'C25 H23 Br2 N3 O4'
_chemical_formula_weight 589.28
_chemical_name_systematic
; 
 ? 
;
_space_group_IT_number 15
_symmetry_cell_setting monoclinic
_symmetry_space_group_name_Hall '-C 2yc'
_symmetry_space_group_name_H-M 'C 1 2/c 1'
_atom_sites_solution_hydrogens geom
_atom_sites_solution_primary direct
_atom_sites_solution_secondary difmap
_audit_creation_method SHELXL-97
_cell_angle_alpha 90.00
_cell_angle_beta 103.643(2)
_cell_angle_gamma 90.00
_cell_formula_units_Z 8
_cell_length_a 24.9098(6)
_cell_length_b 14.0779(4)
_cell_length_c 14.5291(3)
_cell_measurement_reflns_used 2326
_cell_measurement_temperature 298(2)
_cell_measurement_theta_max 53.81
_cell_measurement_theta_min 3.65
_cell_volume 4951.3(2)
_computing_cell_refinement 'SAINT (Bruker 2006)'
_computing_data_collection 'APEX 2 (Bruker 2006)'
_computing_data_reduction 'SAINT (Bruker 2006)'
_computing_molecular_graphics 'Mercury 2.3 (Macrae et al, 2008)'
_computing_publication_material 'Bruker SHELXTL'
_computing_structure_refinement 'SHELXL-97 (Sheldrick, 1997)'
_computing_structure_solution 'SHELXS-97 (Sheldrick, 1990)'
_diffrn_ambient_temperature 298(2)
_diffrn_measured_fraction_theta_full 0.951
_diffrn_measured_fraction_theta_max 0.951
_diffrn_measurement_device_type 'Bruker APEXII CCD area-detector'
_diffrn_measurement_method 'phi and omega scans'
_diffrn_radiation_monochromator graphite
_diffrn_radiation_source 'fine-focus sealed tube'
_diffrn_radiation_type CuK\a
_diffrn_radiation_wavelength 1.54178
_diffrn_reflns_av_R_equivalents 0.0485
_diffrn_reflns_av_sigmaI/netI 0.0341
_diffrn_reflns_limit_h_max 19
_diffrn_reflns_limit_h_min -29
_diffrn_reflns_limit_k_max 16
_diffrn_reflns_limit_k_min -16
_diffrn_reflns_limit_l_max 17
_diffrn_reflns_limit_l_min -15
_diffrn_reflns_number 18858
_diffrn_reflns_theta_full 66.76
_diffrn_reflns_theta_max 66.76
_diffrn_reflns_theta_min 3.65
_exptl_absorpt_coefficient_mu 4.459
_exptl_absorpt_correction_T_max 0.640
_exptl_absorpt_correction_T_min 0.552
_exptl_absorpt_correction_type multi-scan
_exptl_absorpt_process_details 'SADABS (Bruker, 2006)'
_exptl_crystal_colour brown
_exptl_crystal_density_diffrn 1.581
_exptl_crystal_density_method 'not measured'
_exptl_crystal_description prismatic
_exptl_crystal_F_000 2368
_exptl_crystal_size_max 0.15
_exptl_crystal_size_mid 0.12
_exptl_crystal_size_min 0.10
_refine_diff_density_max 0.711
_refine_diff_density_min -0.590
_refine_diff_density_rms 0.059
_refine_ls_extinction_method none
_refine_ls_goodness_of_fit_ref 1.031
_refine_ls_hydrogen_treatment constr
_refine_ls_matrix_type full
_refine_ls_number_parameters 309
_refine_ls_number_reflns 4177
_refine_ls_number_restraints 0
_refine_ls_restrained_S_all 1.031
_refine_ls_R_factor_all 0.0751
_refine_ls_R_factor_gt 0.0469
_refine_ls_shift/su_max 0.001
_refine_ls_shift/su_mean 0.000
_refine_ls_structure_factor_coef Fsqd
_refine_ls_weighting_details 'calc w=1/[\s^2^(Fo^2^)+(0.0588P)^2^+7.5913P] where P=(Fo^2^+2Fc^2^)/3'
_refine_ls_weighting_scheme calc
_refine_ls_wR_factor_gt 0.1147
_refine_ls_wR_factor_ref 0.1306
_reflns_number_gt 2849
_reflns_number_total 4177
_reflns_threshold_expression >2sigma(I)
_cod_data_source_file jo7b01199_si_002.cif
_cod_data_source_block 15fin
_cod_depositor_comments
;
The following automatic conversions were performed:

'_symmetry_cell_setting' value 'Monoclinic' changed to 'monoclinic'
according to
/home/data/users/saulius/crontab/automatic-downloads/rss-feeds/ACS/lib/dictionaries/cif_core.dic
dictionary named 'cif_core.dic' version 2.4.2 from 2011-04-26.

Automatic conversion script
Id: cif_fix_values 4973 2017-02-22 13:04:09Z antanas 

 Adding full bibliography for 4032608.cif.
;
_cod_original_sg_symbol_Hall -C2yc
_cod_original_sg_symbol_H-M C2/c
_cod_database_code 4032608

loop_
_symmetry_equiv_pos_as_xyz
'x, y, z'
'-x, y, -z+1/2'
'x+1/2, y+1/2, z'
'-x+1/2, y+1/2, -z+1/2'
'-x, -y, -z'
'x, -y, z-1/2'
'-x+1/2, -y+1/2, -z'
'x+1/2, -y+1/2, z-1/2'

loop_
_atom_site_label
_atom_site_type_symbol
_atom_site_fract_x
_atom_site_fract_y
_atom_site_fract_z
_atom_site_U_iso_or_equiv
_atom_site_adp_type
_atom_site_occupancy
_atom_site_symmetry_multiplicity
_atom_site_calc_flag
_atom_site_refinement_flags
Br1 Br 0.38716(3) 1.08205(5) -0.38906(5) 0.1087(3) Uani 1 1 d .
Br2 Br 0.21425(3) 0.76112(4) 0.16453(4) 0.0891(2) Uani 1 1 d .
O1 O 0.08321(15) 1.0551(3) -0.1831(3) 0.0886(11) Uani 1 1 d .
O2 O 0.01844(18) 1.0334(4) -0.1136(3) 0.143(2) Uani 1 1 d .
O3 O 0.21758(14) 0.9007(3) -0.4850(2) 0.0828(10) Uani 1 1 d .
O4 O 0.15542(13) 0.7870(2) -0.5110(2) 0.0709(9) Uani 1 1 d .
N1 N 0.23301(14) 0.9854(3) -0.1444(2) 0.0595(9) Uani 1 1 d .
H1N H 0.2331 0.9991 -0.0867 0.071 Uiso 1 1 calc R
N2 N 0.06418(15) 1.0169(3) -0.1224(3) 0.0681(10) Uani 1 1 d .
N3 N 0.08070(13) 0.7857(3) -0.4109(2) 0.0620(9) Uani 1 1 d .
H3N H 0.0892 0.7663 -0.4617 0.074 Uiso 1 1 calc R
C1 C 0.3399(2) 1.0519(3) -0.3084(3) 0.0684(12) Uani 1 1 d .
C2 C 0.3523(2) 1.0883(4) -0.2169(4) 0.0740(13) Uani 1 1 d .
H2 H 0.3834 1.1259 -0.1959 0.089 Uiso 1 1 calc R
C3 C 0.3184(2) 1.0683(4) -0.1582(3) 0.0700(13) Uani 1 1 d .
H3 H 0.3262 1.0917 -0.0966 0.084 Uiso 1 1 calc R
C4 C 0.27231(17) 1.0129(3) -0.1920(3) 0.0562(10) Uani 1 1 d .
C5 C 0.19392(16) 0.9325(3) -0.2045(3) 0.0498(10) Uani 1 1 d .
C6 C 0.14677(16) 0.8929(3) -0.1836(3) 0.0508(10) Uani 1 1 d .
C7 C 0.11123(16) 0.8448(3) -0.2537(3) 0.0539(10) Uani 1 1 d .
H7 H 0.0794 0.8191 -0.2410 0.065 Uiso 1 1 calc R
C8 C 0.12084(16) 0.8325(3) -0.3451(3) 0.0498(9) Uani 1 1 d .
C9 C 0.17040(16) 0.8682(3) -0.3650(3) 0.0471(9) Uani 1 1 d .
C10 C 0.20706(15) 0.9219(3) -0.2931(3) 0.0465(9) Uani 1 1 d .
C11 C 0.25848(16) 0.9745(3) -0.2844(3) 0.0487(9) Uani 1 1 d .
C12 C 0.29383(18) 0.9962(3) -0.3432(3) 0.0585(11) Uani 1 1 d .
H12 H 0.2865 0.9735 -0.4050 0.070 Uiso 1 1 calc R
C13 C 0.13891(17) 0.8972(3) -0.0852(3) 0.0511(10) Uani 1 1 d .
C14 C 0.17233(18) 0.8406(3) -0.0168(3) 0.0609(11) Uani 1 1 d .
H14 H 0.1993 0.8032 -0.0336 0.073 Uiso 1 1 calc R
C15 C 0.16658(19) 0.8383(3) 0.0757(3) 0.0607(11) Uani 1 1 d .
C16 C 0.12653(19) 0.8922(3) 0.1021(3) 0.0618(12) Uani 1 1 d .
H16 H 0.1225 0.8903 0.1641 0.074 Uiso 1 1 calc R
C17 C 0.09245(18) 0.9489(3) 0.0357(3) 0.0597(12) Uani 1 1 d .
H17 H 0.0651 0.9854 0.0525 0.072 Uiso 1 1 calc R
C18 C 0.09913(16) 0.9511(3) -0.0557(3) 0.0523(10) Uani 1 1 d .
C19 C 0.18323(16) 0.8552(3) -0.4576(3) 0.0494(9) Uani 1 1 d .
C20 C 0.1667(2) 0.7687(4) -0.6039(3) 0.0709(13) Uani 1 1 d .
H20A H 0.2017 0.7358 -0.5967 0.085 Uiso 1 1 calc R
H20B H 0.1687 0.8281 -0.6369 0.085 Uiso 1 1 calc R
C21 C 0.1206(2) 0.7090(4) -0.6583(4) 0.0919(17) Uani 1 1 d .
H21A H 0.1168 0.6534 -0.6221 0.138 Uiso 1 1 calc R
H21B H 0.1285 0.6902 -0.7173 0.138 Uiso 1 1 calc R
H21C H 0.0869 0.7447 -0.6706 0.138 Uiso 1 1 calc R
C22 C 0.02466(17) 0.7665(4) -0.4007(4) 0.0687(12) Uani 1 1 d .
H22A H 0.0089 0.8241 -0.3812 0.082 Uiso 1 1 calc R
H22B H 0.0258 0.7188 -0.3521 0.082 Uiso 1 1 calc R
C23 C -0.01068(19) 0.7323(4) -0.4925(4) 0.0763(14) Uani 1 1 d .
H23A H -0.0488 0.7317 -0.4873 0.092 Uiso 1 1 calc R
H23B H -0.0081 0.7778 -0.5414 0.092 Uiso 1 1 calc R
C24 C 0.0030(2) 0.6362(4) -0.5241(4) 0.0866(15) Uani 1 1 d .
H24A H -0.0017 0.5896 -0.4775 0.104 Uiso 1 1 calc R
H24B H 0.0415 0.6353 -0.5271 0.104 Uiso 1 1 calc R
C25 C -0.0323(3) 0.6079(5) -0.6194(5) 0.134(3) Uani 1 1 d .
H25A H -0.0702 0.6041 -0.6159 0.201 Uiso 1 1 calc R
H25B H -0.0204 0.5472 -0.6372 0.201 Uiso 1 1 calc R
H25C H -0.0286 0.6545 -0.6658 0.201 Uiso 1 1 calc R

loop_
_atom_site_aniso_label
_atom_site_aniso_U_11
_atom_site_aniso_U_22
_atom_site_aniso_U_33
_atom_site_aniso_U_23
_atom_site_aniso_U_13
_atom_site_aniso_U_12
Br1 0.1096(5) 0.1186(6) 0.1201(5) -0.0122(4) 0.0715(4) -0.0450(4)
Br2 0.1130(5) 0.1006(5) 0.0588(3) 0.0172(3) 0.0305(3) 0.0186(4)
O1 0.093(2) 0.087(3) 0.093(2) 0.020(2) 0.036(2) 0.014(2)
O2 0.088(3) 0.217(6) 0.142(4) 0.065(4) 0.065(3) 0.064(3)
O3 0.093(2) 0.117(3) 0.0457(17) -0.0050(17) 0.0302(17) -0.037(2)
O4 0.086(2) 0.083(2) 0.0519(17) -0.0167(15) 0.0320(16) -0.0171(19)
N1 0.067(2) 0.072(2) 0.0452(18) -0.0096(17) 0.0240(17) -0.0080(19)
N2 0.059(2) 0.080(3) 0.072(2) -0.003(2) 0.028(2) 0.006(2)
N3 0.0493(19) 0.085(3) 0.054(2) -0.0072(18) 0.0163(16) -0.0112(19)
C1 0.072(3) 0.064(3) 0.076(3) -0.003(2) 0.033(3) -0.014(3)
C2 0.069(3) 0.072(3) 0.083(3) -0.010(3) 0.022(3) -0.022(3)
C3 0.071(3) 0.077(3) 0.065(3) -0.008(2) 0.021(2) -0.011(3)
C4 0.060(3) 0.060(3) 0.052(2) -0.0034(19) 0.019(2) -0.004(2)
C5 0.052(2) 0.055(3) 0.045(2) 0.0011(18) 0.0177(18) 0.004(2)
C6 0.055(2) 0.057(3) 0.048(2) 0.0015(18) 0.0258(19) 0.003(2)
C7 0.052(2) 0.063(3) 0.053(2) 0.001(2) 0.026(2) 0.001(2)
C8 0.049(2) 0.053(2) 0.049(2) 0.0037(18) 0.0141(18) 0.0037(19)
C9 0.051(2) 0.049(2) 0.044(2) 0.0062(17) 0.0166(18) 0.0059(19)
C10 0.050(2) 0.051(2) 0.043(2) 0.0067(17) 0.0182(17) 0.0073(19)
C11 0.052(2) 0.052(2) 0.045(2) 0.0010(17) 0.0181(17) -0.0001(19)
C12 0.066(3) 0.060(3) 0.054(2) -0.001(2) 0.023(2) -0.003(2)
C13 0.054(2) 0.053(3) 0.053(2) 0.0005(19) 0.0267(19) 0.001(2)
C14 0.069(3) 0.067(3) 0.056(3) 0.001(2) 0.034(2) 0.006(2)
C15 0.075(3) 0.062(3) 0.051(2) 0.0016(19) 0.028(2) -0.009(2)
C16 0.074(3) 0.069(3) 0.053(2) -0.011(2) 0.034(2) -0.013(2)
C17 0.060(3) 0.062(3) 0.068(3) -0.020(2) 0.037(2) -0.014(2)
C18 0.054(2) 0.051(2) 0.058(2) -0.0059(19) 0.025(2) -0.007(2)
C19 0.051(2) 0.060(3) 0.037(2) 0.0077(18) 0.0119(18) 0.005(2)
C20 0.079(3) 0.091(4) 0.049(2) -0.013(2) 0.027(2) 0.001(3)
C21 0.106(4) 0.104(4) 0.069(3) -0.029(3) 0.028(3) -0.022(4)
C22 0.052(3) 0.071(3) 0.084(3) -0.002(2) 0.018(2) -0.001(2)
C23 0.053(3) 0.079(4) 0.089(3) 0.013(3) 0.001(2) -0.003(3)
C24 0.089(4) 0.081(4) 0.082(4) 0.005(3) 0.005(3) -0.006(3)
C25 0.145(7) 0.135(7) 0.095(5) -0.014(4) -0.027(4) -0.018(5)

loop_
_atom_type_symbol
_atom_type_description
_atom_type_scat_dispersion_real
_atom_type_scat_dispersion_imag
_atom_type_scat_source
C C 0.0181 0.0091 'International Tables Vol C Tables 4.2.6.8 and 6.1.1.4'
H H 0.0000 0.0000 'International Tables Vol C Tables 4.2.6.8 and 6.1.1.4'
N N 0.0311 0.0180 'International Tables Vol C Tables 4.2.6.8 and 6.1.1.4'
O O 0.0492 0.0322 'International Tables Vol C Tables 4.2.6.8 and 6.1.1.4'
Br Br -0.6763 1.2805 'International Tables Vol C Tables 4.2.6.8 and 6.1.1.4'

loop_
_geom_angle_atom_site_label_1
_geom_angle_atom_site_label_2
_geom_angle_atom_site_label_3
_geom_angle
C19 O4 C20 118.7(3)
C5 N1 C4 108.4(3)
C5 N1 H1N 125.8
C4 N1 H1N 125.8
O2 N2 O1 122.2(4)
O2 N2 C18 118.9(4)
O1 N2 C18 118.9(3)
C8 N3 C22 124.9(3)
C8 N3 H3N 117.6
C22 N3 H3N 117.6
C12 C1 C2 122.4(4)
C12 C1 Br1 118.9(3)
C2 C1 Br1 118.6(4)
C3 C2 C1 119.5(4)
C3 C2 H2 120.2
C1 C2 H2 120.2
C2 C3 C4 118.7(4)
C2 C3 H3 120.6
C4 C3 H3 120.6
C3 C4 N1 127.6(4)
C3 C4 C11 123.4(4)
N1 C4 C11 109.0(4)
N1 C5 C6 126.1(3)
N1 C5 C10 110.9(3)
C6 C5 C10 123.0(4)
C7 C6 C5 117.9(3)
C7 C6 C13 121.9(3)
C5 C6 C13 120.0(4)
C6 C7 C8 122.6(3)
C6 C7 H7 118.7
C8 C7 H7 118.7
N3 C8 C7 117.0(3)
N3 C8 C9 123.4(3)
C7 C8 C9 119.6(4)
C8 C9 C10 118.2(3)
C8 C9 C19 122.0(4)
C10 C9 C19 119.8(3)
C5 C10 C9 118.5(3)
C5 C10 C11 104.8(3)
C9 C10 C11 136.7(3)
C12 C11 C4 116.7(4)
C12 C11 C10 136.5(4)
C4 C11 C10 106.8(3)
C1 C12 C11 119.3(4)
C1 C12 H12 120.4
C11 C12 H12 120.4
C14 C13 C18 116.3(3)
C14 C13 C6 118.1(3)
C18 C13 C6 125.5(4)
C15 C14 C13 121.7(4)
C15 C14 H14 119.1
C13 C14 H14 119.1
C16 C15 C14 120.3(4)
C16 C15 Br2 120.5(3)
C14 C15 Br2 119.1(3)
C15 C16 C17 119.4(4)
C15 C16 H16 120.3
C17 C16 H16 120.3
C18 C17 C16 119.6(4)
C18 C17 H17 120.2
C16 C17 H17 120.2
C17 C18 C13 122.7(4)
C17 C18 N2 117.6(4)
C13 C18 N2 119.7(3)
O3 C19 O4 120.3(3)
O3 C19 C9 124.1(4)
O4 C19 C9 115.6(3)
O4 C20 C21 107.2(4)
O4 C20 H20A 110.3
C21 C20 H20A 110.3
O4 C20 H20B 110.3
C21 C20 H20B 110.3
H20A C20 H20B 108.5
C20 C21 H21A 109.5
C20 C21 H21B 109.5
H21A C21 H21B 109.5
C20 C21 H21C 109.5
H21A C21 H21C 109.5
H21B C21 H21C 109.5
N3 C22 C23 110.1(4)
N3 C22 H22A 109.6
C23 C22 H22A 109.6
N3 C22 H22B 109.6
C23 C22 H22B 109.6
H22A C22 H22B 108.2
C24 C23 C22 116.0(4)
C24 C23 H23A 108.3
C22 C23 H23A 108.3
C24 C23 H23B 108.3
C22 C23 H23B 108.3
H23A C23 H23B 107.4
C23 C24 C25 113.3(5)
C23 C24 H24A 108.9
C25 C24 H24A 108.9
C23 C24 H24B 108.9
C25 C24 H24B 108.9
H24A C24 H24B 107.7
C24 C25 H25A 109.5
C24 C25 H25B 109.5
H25A C25 H25B 109.5
C24 C25 H25C 109.5
H25A C25 H25C 109.5
H25B C25 H25C 109.5

loop_
_geom_bond_atom_site_label_1
_geom_bond_atom_site_label_2
_geom_bond_distance
Br1 C1 1.895(4)
Br2 C15 1.880(5)
O1 N2 1.221(5)
O2 N2 1.199(5)
O3 C19 1.209(5)
O4 C19 1.323(5)
O4 C20 1.466(5)
N1 C5 1.365(5)
N1 C4 1.380(5)
N1 H1N 0.8600
N2 C18 1.468(6)
N3 C8 1.378(5)
N3 C22 1.463(5)
N3 H3N 0.8600
C1 C12 1.383(6)
C1 C2 1.389(7)
C2 C3 1.363(6)
C2 H2 0.9300
C3 C4 1.379(6)
C3 H3 0.9300
C4 C11 1.413(5)
C5 C6 1.397(5)
C5 C10 1.408(5)
C6 C7 1.361(6)
C6 C13 1.490(5)
C7 C8 1.414(5)
C7 H7 0.9300
C8 C9 1.424(5)
C9 C10 1.431(5)
C9 C19 1.466(5)
C10 C11 1.459(5)
C11 C12 1.398(5)
C12 H12 0.9300
C13 C14 1.387(6)
C13 C18 1.393(5)
C14 C15 1.385(5)
C14 H14 0.9300
C15 C16 1.378(6)
C16 C17 1.379(6)
C16 H16 0.9300
C17 C18 1.377(6)
C17 H17 0.9300
C20 C21 1.491(7)
C20 H20A 0.9700
C20 H20B 0.9700
C21 H21A 0.9600
C21 H21B 0.9600
C21 H21C 0.9600
C22 C23 1.495(7)
C22 H22A 0.9700
C22 H22B 0.9700
C23 C24 1.494(7)
C23 H23A 0.9700
C23 H23B 0.9700
C24 C25 1.507(8)
C24 H24A 0.9700
C24 H24B 0.9700
C25 H25A 0.9600
C25 H25B 0.9600
C25 H25C 0.9600
